data_1529362
loop_
_publ_author_name
'Constantinides, Christos P.'
'Zissimou, Georgia A.'
'Berezin, Andrey A.'
'Ioannou, Theodosia A.'
'Manoli, Maria'
'Tsokkou, Demetra'
'Theodorou, Eleni'
'Hayes, Sophia C.'
'Koutentis, Panayiotis A.'

_publ_section_title
;
 Tetraphenylhexaazaanthracenes: 16\p Weakly Antiaromatic Species with
 Singlet Ground States.
;
_journal_issue 16
_journal_name_full 'Organic letters'
_journal_page_first 4026
_journal_page_last 4029
_journal_paper_doi 10.1021/acs.orglett.5b01923
_journal_volume 17
_journal_year 2015
_chemical_formula_moiety 'C32 H22 N6'
_chemical_formula_sum 'C32 H22 N6'
_chemical_formula_weight 490.56
_chemical_name_systematic
; 
 ? 
;
_space_group_IT_number 14
_symmetry_cell_setting monoclinic
_symmetry_space_group_name_Hall '-P 2ybc'
_symmetry_space_group_name_H-M 'P 1 21/c 1'
_atom_sites_solution_hydrogens geom
_atom_sites_solution_primary direct
_atom_sites_solution_secondary difmap
_audit_creation_method SHELXL-97
_cell_angle_alpha 90.00
_cell_angle_beta 96.112(7)
_cell_angle_gamma 90.00
_cell_formula_units_Z 4
_cell_length_a 15.6612(13)
_cell_length_b 9.6881(8)
_cell_length_c 16.3377(10)
_cell_measurement_reflns_used 3484
_cell_measurement_temperature 100(2)
_cell_measurement_theta_max 67.1870
_cell_measurement_theta_min 3.7139
_cell_volume 2464.8(3)
_computing_cell_refinement 'CrysAlis RED'
_computing_data_collection 'CrysAlis CCD'
_computing_data_reduction 'CrysAlis RED'
_computing_molecular_graphics
;
 DIAMOND (Brandenburg, 2006)
 MERCURY (Bruno et al. 2002)
;
_computing_publication_material 'WINGX (Farrugia, 1999)'
_computing_structure_refinement 'SHELXL-97 (Sheldrick, 1997)'
_computing_structure_solution 'SHELXL-97 (Sheldrick, 1997)'
_diffrn_ambient_temperature 100(2)
_diffrn_detector_area_resol_mean 10.4223
_diffrn_measured_fraction_theta_full 0.999
_diffrn_measured_fraction_theta_max 0.999
_diffrn_measurement_device_type 'SuperNova, Dual, Cu at zero, Atlas'
_diffrn_measurement_method '\w scans'
_diffrn_radiation_monochromator mirror
_diffrn_radiation_source 'SuperNova (Cu) X-ray Source'
_diffrn_radiation_type CuK\a
_diffrn_radiation_wavelength 1.54184
_diffrn_reflns_av_R_equivalents 0.0268
_diffrn_reflns_av_sigmaI/netI 0.0312
_diffrn_reflns_limit_h_max 16
_diffrn_reflns_limit_h_min -18
_diffrn_reflns_limit_k_max 9
_diffrn_reflns_limit_k_min -11
_diffrn_reflns_limit_l_max 19
_diffrn_reflns_limit_l_min -9
_diffrn_reflns_number 9363
_diffrn_reflns_theta_full 66.99
_diffrn_reflns_theta_max 66.99
_diffrn_reflns_theta_min 5.32
_exptl_absorpt_coefficient_mu 0.638
_exptl_absorpt_correction_T_max 1.00000
_exptl_absorpt_correction_T_min 0.84164
_exptl_absorpt_correction_type multi-scan
_exptl_absorpt_process_details 'Empirical absorption correction (CrysAlis RED, Oxford Diffraction)'
_exptl_crystal_colour 'dark red'
_exptl_crystal_density_diffrn 1.322
_exptl_crystal_density_method 'not measured'
_exptl_crystal_description rod
_exptl_crystal_F_000 1024
_exptl_crystal_size_max 0.11
_exptl_crystal_size_mid 0.06
_exptl_crystal_size_min 0.03
_refine_diff_density_max 0.280
_refine_diff_density_min -0.202
_refine_diff_density_rms 0.044
_refine_ls_extinction_method none
_refine_ls_goodness_of_fit_ref 1.043
_refine_ls_hydrogen_treatment constr
_refine_ls_matrix_type full
_refine_ls_number_parameters 343
_refine_ls_number_reflns 4395
_refine_ls_number_restraints 0
_refine_ls_restrained_S_all 1.043
_refine_ls_R_factor_all 0.0550
_refine_ls_R_factor_gt 0.0423
_refine_ls_shift/su_max 0.000
_refine_ls_shift/su_mean 0.000
_refine_ls_structure_factor_coef Fsqd
_refine_ls_weighting_details 'calc w=1/[\s^2^(Fo^2^)+(0.0672P)^2^+0.2988P] where P=(Fo^2^+2Fc^2^)/3'
_refine_ls_weighting_scheme calc
_refine_ls_wR_factor_gt 0.1110
_refine_ls_wR_factor_ref 0.1202
_reflns_number_gt 3529
_reflns_number_total 4395
_reflns_threshold_expression >2sigma(I)
_cod_data_source_file ol5b01923_si_003.cif
_cod_data_source_block shelxl
_cod_depositor_comments
;
The following automatic conversions were performed:

'_symmetry_cell_setting' value 'Monoclinic' changed to 'monoclinic'
according to
/usr/data/users/saulius/crontab/automatic-downloads/rss-feeds/ACS/lib/dictionaries/cif_core.dic
dictionary named 'cif_core.dic' version 2.4.2 from 2011-04-26.

Automatic conversion script
Id: cif_fix_values 3271 2015-04-21 07:52:19Z andrius 

 Adding full bibliography for 1529362--1529363.cif.
;
_cod_original_sg_symbol_H-M 'P 21/c'
_cod_database_code 1529362

loop_
_symmetry_equiv_pos_as_xyz
'x, y, z'
'-x, y+1/2, -z+1/2'
'-x, -y, -z'
'x, -y-1/2, z-1/2'

loop_
_atom_site_label
_atom_site_type_symbol
_atom_site_fract_x
_atom_site_fract_y
_atom_site_fract_z
_atom_site_U_iso_or_equiv
_atom_site_adp_type
_atom_site_occupancy
_atom_site_symmetry_multiplicity
_atom_site_calc_flag
_atom_site_refinement_flags
C1 C 0.55654(10) 0.16134(15) 0.63461(8) 0.0238(3) Uani 1 1 d .
C2 C 0.44266(10) 0.12627(15) 0.53591(8) 0.0243(3) Uani 1 1 d .
C3 C 0.40999(10) 0.02260(15) 0.58860(8) 0.0241(3) Uani 1 1 d .
C4 C 0.32950(10) -0.04061(15) 0.56471(9) 0.0269(3) Uani 1 1 d .
H4 H 0.3089 -0.1093 0.5972 0.032 Uiso 1 1 calc R
C5 C 0.28210(10) 0.00055(15) 0.49301(9) 0.0265(3) Uani 1 1 d .
C6 C 0.31413(10) 0.10495(15) 0.43973(8) 0.0263(3) Uani 1 1 d .
C7 C 0.39579(10) 0.16168(15) 0.46285(8) 0.0258(3) Uani 1 1 d .
H7 H 0.4186 0.2245 0.4280 0.031 Uiso 1 1 calc R
C8 C 0.18753(11) 0.09317(16) 0.35463(9) 0.0302(3) Uani 1 1 d .
C9 C 0.63305(10) 0.24501(15) 0.66473(8) 0.0244(3) Uani 1 1 d .
C10 C 0.70700(10) 0.19010(16) 0.70745(9) 0.0282(3) Uani 1 1 d .
H10 H 0.7104 0.0959 0.7183 0.034 Uiso 1 1 calc R
C11 C 0.77517(11) 0.27490(17) 0.73373(10) 0.0338(4) Uani 1 1 d .
H11 H 0.8245 0.2377 0.7621 0.041 Uiso 1 1 calc R
C12 C 0.77035(11) 0.41619(17) 0.71785(10) 0.0348(4) Uani 1 1 d .
H12 H 0.8161 0.4734 0.7363 0.042 Uiso 1 1 calc R
C13 C 0.69704(11) 0.47143(16) 0.67443(9) 0.0320(4) Uani 1 1 d .
H13 H 0.6939 0.5655 0.6633 0.038 Uiso 1 1 calc R
C14 C 0.62902(10) 0.38637(16) 0.64787(9) 0.0274(3) Uani 1 1 d .
H14 H 0.5802 0.4234 0.6186 0.033 Uiso 1 1 calc R
C15 C 0.56196(10) 0.03231(15) 0.76669(8) 0.0253(3) Uani 1 1 d .
C16 C 0.60136(10) -0.09360(15) 0.78307(9) 0.0271(3) Uani 1 1 d .
H16 H 0.6055 -0.1575 0.7412 0.032 Uiso 1 1 calc R
C17 C 0.63472(11) -0.12298(16) 0.86360(9) 0.0310(4) Uani 1 1 d .
H17 H 0.6623 -0.2067 0.8757 0.037 Uiso 1 1 calc R
C18 C 0.62704(11) -0.02806(17) 0.92570(9) 0.0323(4) Uani 1 1 d .
H18 H 0.6483 -0.0493 0.9795 0.039 Uiso 1 1 calc R
C19 C 0.58795(11) 0.09810(16) 0.90831(9) 0.0307(4) Uani 1 1 d .
H19 H 0.5835 0.1617 0.9503 0.037 Uiso 1 1 calc R
C20 C 0.55520(10) 0.12983(16) 0.82780(9) 0.0276(3) Uani 1 1 d .
H20 H 0.5293 0.2147 0.8153 0.033 Uiso 1 1 calc R
C21 C 0.13552(11) 0.14452(17) 0.27939(9) 0.0328(4) Uani 1 1 d .
C22 C 0.17255(13) 0.23438(18) 0.22642(10) 0.0400(4) Uani 1 1 d .
H22 H 0.2298 0.2602 0.2380 0.048 Uiso 1 1 calc R
C23 C 0.12466(14) 0.2855(2) 0.15660(11) 0.0483(5) Uani 1 1 d .
H23 H 0.1502 0.3436 0.1210 0.058 Uiso 1 1 calc R
C24 C 0.03923(13) 0.2505(2) 0.13990(11) 0.0494(5) Uani 1 1 d .
H24 H 0.0065 0.2881 0.0945 0.059 Uiso 1 1 calc R
C25 C 0.00260(13) 0.1596(2) 0.19075(11) 0.0498(5) Uani 1 1 d .
H25 H -0.0547 0.1346 0.1787 0.060 Uiso 1 1 calc R
C26 C 0.05026(12) 0.1046(2) 0.25985(10) 0.0424(4) Uani 1 1 d .
H26 H 0.0253 0.0414 0.2929 0.051 Uiso 1 1 calc R
C27 C 0.16377(11) -0.16283(17) 0.50538(9) 0.0320(4) Uani 1 1 d .
C28 C 0.09260(12) -0.1420(2) 0.54702(10) 0.0434(4) Uani 1 1 d .
H28 H 0.0714 -0.0535 0.5533 0.052 Uiso 1 1 calc R
C29 C 0.05322(14) -0.2548(2) 0.57937(11) 0.0534(6) Uani 1 1 d .
H29 H 0.0049 -0.2419 0.6070 0.064 Uiso 1 1 calc R
C30 C 0.08502(15) -0.3848(2) 0.57088(12) 0.0559(6) Uani 1 1 d .
H30 H 0.0580 -0.4600 0.5924 0.067 Uiso 1 1 calc R
C31 C 0.15635(15) -0.4046(2) 0.53088(14) 0.0562(5) Uani 1 1 d .
H31 H 0.1781 -0.4931 0.5260 0.067 Uiso 1 1 calc R
C32 C 0.19642(13) -0.29351(18) 0.49758(12) 0.0436(4) Uani 1 1 d .
H32 H 0.2449 -0.3071 0.4702 0.052 Uiso 1 1 calc R
N1 N 0.45275(8) -0.01177(13) 0.66032(7) 0.0266(3) Uani 1 1 d .
N2 N 0.52614(8) 0.06314(12) 0.68296(7) 0.0242(3) Uani 1 1 d .
N3 N 0.51811(8) 0.19153(12) 0.56093(7) 0.0250(3) Uani 1 1 d .
N4 N 0.20214(9) -0.04962(14) 0.46618(8) 0.0304(3) Uani 1 1 d .
N5 N 0.15230(9) -0.00106(14) 0.39758(8) 0.0327(3) Uani 1 1 d .
N6 N 0.26772(9) 0.14878(13) 0.37158(7) 0.0291(3) Uani 1 1 d .

loop_
_atom_site_aniso_label
_atom_site_aniso_U_11
_atom_site_aniso_U_22
_atom_site_aniso_U_33
_atom_site_aniso_U_23
_atom_site_aniso_U_13
_atom_site_aniso_U_12
C1 0.0306(8) 0.0200(7) 0.0215(6) -0.0013(5) 0.0054(6) 0.0012(6)
C2 0.0298(8) 0.0209(7) 0.0227(7) -0.0043(6) 0.0053(6) 0.0002(6)
C3 0.0302(8) 0.0201(7) 0.0226(7) -0.0029(5) 0.0053(6) -0.0003(6)
C4 0.0318(8) 0.0234(8) 0.0262(7) -0.0002(6) 0.0056(6) -0.0029(6)
C5 0.0298(8) 0.0220(7) 0.0280(7) -0.0062(6) 0.0051(6) -0.0007(6)
C6 0.0343(8) 0.0216(7) 0.0230(7) -0.0043(6) 0.0032(6) 0.0027(6)
C7 0.0325(8) 0.0230(7) 0.0221(7) 0.0005(6) 0.0036(6) -0.0011(6)
C8 0.0325(8) 0.0268(8) 0.0305(8) -0.0069(6) 0.0004(6) 0.0040(7)
C9 0.0289(8) 0.0240(7) 0.0209(7) -0.0009(5) 0.0054(5) -0.0022(6)
C10 0.0320(8) 0.0245(8) 0.0286(7) 0.0012(6) 0.0049(6) -0.0004(6)
C11 0.0319(9) 0.0326(9) 0.0361(8) 0.0012(7) -0.0012(6) -0.0012(7)
C12 0.0320(9) 0.0317(9) 0.0402(8) -0.0044(7) 0.0011(7) -0.0072(7)
C13 0.0380(9) 0.0239(8) 0.0341(8) -0.0012(6) 0.0040(6) -0.0023(7)
C14 0.0304(8) 0.0270(8) 0.0248(7) 0.0003(6) 0.0033(6) 0.0013(6)
C15 0.0311(8) 0.0244(8) 0.0206(7) 0.0015(5) 0.0036(6) -0.0041(6)
C16 0.0357(8) 0.0224(8) 0.0238(7) -0.0014(6) 0.0060(6) -0.0035(6)
C17 0.0406(9) 0.0232(8) 0.0294(8) 0.0064(6) 0.0043(6) -0.0007(7)
C18 0.0414(9) 0.0328(9) 0.0221(7) 0.0043(6) 0.0011(6) -0.0043(7)
C19 0.0412(9) 0.0278(8) 0.0236(7) -0.0038(6) 0.0056(6) -0.0043(7)
C20 0.0338(8) 0.0230(7) 0.0264(7) -0.0008(6) 0.0048(6) -0.0002(6)
C21 0.0355(9) 0.0291(8) 0.0325(8) -0.0081(6) -0.0018(6) 0.0089(7)
C22 0.0459(10) 0.0309(9) 0.0404(9) 0.0003(7) -0.0084(7) 0.0016(8)
C23 0.0588(13) 0.0376(10) 0.0444(10) 0.0039(8) -0.0124(9) 0.0033(9)
C24 0.0519(12) 0.0486(11) 0.0436(10) -0.0033(9) -0.0137(8) 0.0174(10)
C25 0.0350(10) 0.0694(14) 0.0429(10) -0.0126(9) -0.0061(8) 0.0133(10)
C26 0.0362(10) 0.0551(12) 0.0352(9) -0.0075(8) 0.0004(7) 0.0071(8)
C27 0.0311(8) 0.0369(9) 0.0278(7) -0.0046(6) 0.0019(6) -0.0081(7)
C28 0.0406(10) 0.0517(11) 0.0389(9) -0.0184(8) 0.0094(7) -0.0127(9)
C29 0.0495(12) 0.0769(15) 0.0360(9) -0.0176(9) 0.0155(8) -0.0271(11)
C30 0.0595(13) 0.0636(14) 0.0443(10) 0.0074(9) 0.0044(9) -0.0295(11)
C31 0.0511(12) 0.0411(11) 0.0763(14) 0.0129(10) 0.0062(10) -0.0090(10)
C32 0.0401(10) 0.0365(10) 0.0554(11) 0.0035(8) 0.0100(8) -0.0021(8)
N1 0.0307(7) 0.0236(6) 0.0253(6) -0.0012(5) 0.0027(5) -0.0028(5)
N2 0.0300(7) 0.0214(6) 0.0213(6) 0.0002(5) 0.0028(5) -0.0032(5)
N3 0.0305(7) 0.0226(6) 0.0221(6) -0.0008(5) 0.0040(5) -0.0010(5)
N4 0.0307(7) 0.0297(7) 0.0299(6) -0.0020(5) -0.0006(5) -0.0013(6)
N5 0.0308(7) 0.0330(7) 0.0331(7) -0.0030(6) -0.0019(5) 0.0014(6)
N6 0.0343(7) 0.0251(7) 0.0271(6) -0.0028(5) -0.0006(5) 0.0031(6)

loop_
_atom_type_symbol
_atom_type_description
_atom_type_scat_dispersion_real
_atom_type_scat_dispersion_imag
_atom_type_scat_source
C C 0.0181 0.0091 'International Tables Vol C Tables 4.2.6.8 and 6.1.1.4'
H H 0.0000 0.0000 'International Tables Vol C Tables 4.2.6.8 and 6.1.1.4'
N N 0.0311 0.0180 'International Tables Vol C Tables 4.2.6.8 and 6.1.1.4'

loop_
_geom_angle_atom_site_label_1
_geom_angle_atom_site_label_2
_geom_angle_atom_site_label_3
_geom_angle
N3 C1 N2 122.20(14)
N3 C1 C9 117.02(12)
N2 C1 C9 120.71(12)
N3 C2 C7 120.63(13)
N3 C2 C3 119.48(12)
C7 C2 C3 119.85(14)
N1 C3 C4 118.96(13)
N1 C3 C2 121.34(13)
C4 C3 C2 119.66(13)
C5 C4 C3 119.45(13)
C5 C4 H4 120.3
C3 C4 H4 120.3
N4 C5 C4 124.09(14)
N4 C5 C6 114.56(13)
C4 C5 C6 121.34(14)
N6 C6 C7 119.96(14)
N6 C6 C5 121.89(14)
C7 C6 C5 118.15(13)
C2 C7 C6 121.42(14)
C2 C7 H7 119.3
C6 C7 H7 119.3
N5 C8 N6 126.64(14)
N5 C8 C21 116.86(15)
N6 C8 C21 116.50(14)
C10 C9 C14 119.41(14)
C10 C9 C1 123.76(13)
C14 C9 C1 116.83(13)
C11 C10 C9 120.23(14)
C11 C10 H10 119.9
C9 C10 H10 119.9
C10 C11 C12 120.16(16)
C10 C11 H11 119.9
C12 C11 H11 119.9
C13 C12 C11 119.89(15)
C13 C12 H12 120.1
C11 C12 H12 120.1
C14 C13 C12 119.89(15)
C14 C13 H13 120.1
C12 C13 H13 120.1
C13 C14 C9 120.42(15)
C13 C14 H14 119.8
C9 C14 H14 119.8
C16 C15 C20 121.97(13)
C16 C15 N2 118.94(12)
C20 C15 N2 119.10(13)
C15 C16 C17 118.61(13)
C15 C16 H16 120.7
C17 C16 H16 120.7
C18 C17 C16 120.25(15)
C18 C17 H17 119.9
C16 C17 H17 119.9
C19 C18 C17 120.52(14)
C19 C18 H18 119.7
C17 C18 H18 119.7
C18 C19 C20 119.93(14)
C18 C19 H19 120.0
C20 C19 H19 120.0
C15 C20 C19 118.70(14)
C15 C20 H20 120.6
C19 C20 H20 120.6
C26 C21 C22 118.81(16)
C26 C21 C8 121.58(16)
C22 C21 C8 119.61(15)
C23 C22 C21 120.54(18)
C23 C22 H22 119.7
C21 C22 H22 119.7
C24 C23 C22 120.17(19)
C24 C23 H23 119.9
C22 C23 H23 119.9
C25 C24 C23 119.72(17)
C25 C24 H24 120.1
C23 C24 H24 120.1
C24 C25 C26 120.81(19)
C24 C25 H25 119.6
C26 C25 H25 119.6
C25 C26 C21 119.85(19)
C25 C26 H26 120.1
C21 C26 H26 120.1
C32 C27 C28 120.47(17)
C32 C27 N4 119.00(15)
C28 C27 N4 120.46(16)
C27 C28 C29 119.20(19)
C27 C28 H28 120.4
C29 C28 H28 120.4
C30 C29 C28 120.37(19)
C30 C29 H29 119.8
C28 C29 H29 119.8
C31 C30 C29 120.20(19)
C31 C30 H30 119.9
C29 C30 H30 119.9
C30 C31 C32 120.4(2)
C30 C31 H31 119.8
C32 C31 H31 119.8
C27 C32 C31 119.32(18)
C27 C32 H32 120.3
C31 C32 H32 120.3
C3 N1 N2 115.66(12)
C1 N2 N1 123.29(12)
C1 N2 C15 124.66(12)
N1 N2 C15 111.85(11)
C1 N3 C2 117.84(12)
C5 N4 N5 123.90(13)
C5 N4 C27 122.71(13)
N5 N4 C27 113.34(12)
C8 N5 N4 116.07(13)
C6 N6 C8 116.81(13)

loop_
_geom_bond_atom_site_label_1
_geom_bond_atom_site_label_2
_geom_bond_distance
C1 N3 1.3200(18)
C1 N2 1.3549(18)
C1 C9 1.487(2)
C2 N3 1.3638(19)
C2 C7 1.377(2)
C2 C3 1.451(2)
C3 N1 1.3287(19)
C3 C4 1.418(2)
C4 C5 1.377(2)
C4 H4 0.9300
C5 N4 1.371(2)
C5 C6 1.458(2)
C6 N6 1.3327(19)
C6 C7 1.406(2)
C7 H7 0.9300
C8 N5 1.309(2)
C8 N6 1.368(2)
C8 C21 1.486(2)
C9 C10 1.393(2)
C9 C14 1.397(2)
C10 C11 1.379(2)
C10 H10 0.9300
C11 C12 1.394(2)
C11 H11 0.9300
C12 C13 1.391(2)
C12 H12 0.9300
C13 C14 1.380(2)
C13 H13 0.9300
C14 H14 0.9300
C15 C16 1.380(2)
C15 C20 1.387(2)
C15 N2 1.4533(17)
C16 C17 1.392(2)
C16 H16 0.9300
C17 C18 1.384(2)
C17 H17 0.9300
C18 C19 1.383(2)
C18 H18 0.9300
C19 C20 1.394(2)
C19 H19 0.9300
C20 H20 0.9300
C21 C26 1.394(2)
C21 C22 1.396(3)
C22 C23 1.388(2)
C22 H22 0.9300
C23 C24 1.379(3)
C23 H23 0.9300
C24 C25 1.377(3)
C24 H24 0.9300
C25 C26 1.391(3)
C25 H25 0.9300
C26 H26 0.9300
C27 C32 1.376(2)
C27 C28 1.381(2)
C27 N4 1.434(2)
C28 C29 1.387(3)
C28 H28 0.9300
C29 C30 1.367(3)
C29 H29 0.9300
C30 C31 1.366(3)
C30 H30 0.9300
C31 C32 1.386(3)
C31 H31 0.9300
C32 H32 0.9300
N1 N2 1.3762(17)
N4 N5 1.3785(18)
